data_4116320
loop_
_publ_author_name
'Colin D. Abernethy'
'Jason A. C. Clyburne'
'Alan H. Cowley'
'Richard A. Jones'

_publ_section_title
;
 Reactions of Transition-Metal Metallocenes with Stable Carbenes
;
_journal_name_full 'Journal of the American Chemical Society'
_journal_page_first 2329
_journal_page_last 2330
_journal_paper_doi 10.1021/ja983772s
_journal_volume 121
_journal_year 1999
_chemical_formula_sum 'C52 H76 Cr2 N8 O'
_chemical_formula_weight 933.21
_chemical_name_systematic
; 
 ? 
;
_space_group_IT_number 14
_symmetry_cell_setting monoclinic
_symmetry_space_group_name_Hall '-P 2ybc'
_symmetry_space_group_name_H-M 'P 1 21/c 1'
_atom_sites_solution_hydrogens geom
_atom_sites_solution_primary direct
_atom_sites_solution_secondary difmap
_audit_creation_method SHELXL
_cell_angle_alpha 90.00
_cell_angle_beta 107.064(12)
_cell_angle_gamma 90.00
_cell_formula_units_Z 4
_cell_length_a 25.839(5)
_cell_length_b 9.501(2)
_cell_length_c 21.716(5)
_cell_measurement_reflns_used 45
_cell_measurement_temperature 293(2)
_cell_measurement_theta_max 12.80
_cell_measurement_theta_min 5.88
_cell_volume 5096.5(19)
_computing_cell_refinement 'Siemens XSCANS'
_computing_data_collection 'Siemens XSCANS'
_computing_data_reduction 'Siemens SHELXTL'
_computing_molecular_graphics 'Siemens SHELXTL'
_computing_publication_material 'Siemens SHELXTL'
_computing_structure_refinement 'SHELXL-93 (Sheldrick, 1993)'
_computing_structure_solution 'SHELXS-86 (Sheldrick, 1990)'
_diffrn_ambient_temperature 293(2)
_diffrn_measurement_device 'Siemens P4'
_diffrn_measurement_method '\w scans'
_diffrn_radiation_monochromator graphite
_diffrn_radiation_source 'fine-focus sealed tube'
_diffrn_radiation_type MoK\a
_diffrn_radiation_wavelength 0.71073
_diffrn_reflns_av_R_equivalents 0.0227
_diffrn_reflns_av_sigmaI/netI 0.0495
_diffrn_reflns_limit_h_max 32
_diffrn_reflns_limit_h_min -33
_diffrn_reflns_limit_k_max 1
_diffrn_reflns_limit_k_min -12
_diffrn_reflns_limit_l_max 28
_diffrn_reflns_limit_l_min -1
_diffrn_reflns_number 14019
_diffrn_reflns_theta_max 27.50
_diffrn_reflns_theta_min 1.65
_diffrn_standards_decay_% 99.97
_diffrn_standards_interval_count 97
_diffrn_standards_number 3
_exptl_absorpt_coefficient_mu 0.470
_exptl_absorpt_correction_type none
_exptl_crystal_colour yellow
_exptl_crystal_density_diffrn 1.216
_exptl_crystal_description block
_exptl_crystal_F_000 2000
_exptl_crystal_size_max 0.47
_exptl_crystal_size_mid 0.35
_exptl_crystal_size_min 0.31
_refine_diff_density_max 0.627
_refine_diff_density_min -0.736
_refine_diff_density_rms 0.063
_refine_ls_extinction_method none
_refine_ls_goodness_of_fit_all 1.112
_refine_ls_goodness_of_fit_obs 1.150
_refine_ls_matrix_type full
_refine_ls_number_parameters 714
_refine_ls_number_reflns 11638
_refine_ls_number_restraints 0
_refine_ls_restrained_S_all 1.135
_refine_ls_restrained_S_obs 1.150
_refine_ls_R_factor_all 0.0789
_refine_ls_R_factor_obs 0.0469
_refine_ls_shift/esd_max 7.552
_refine_ls_shift/esd_mean 0.029
_refine_ls_structure_factor_coef Fsqd
_refine_ls_weighting_details 'w=1/[\s^2^(Fo^2^)+(0.0695P)^2^+0.0000P] where P=(Fo^2^+2Fc^2^)/3'
_refine_ls_weighting_scheme calc
_refine_ls_wR_factor_all 0.1399
_refine_ls_wR_factor_obs 0.1177
_reflns_number_observed 8213
_reflns_number_total 11642
_reflns_observed_criterion >2sigma(I)
_cod_data_source_file ja983772s_3.cif
_cod_data_source_block 7(THF)0.5
_cod_depositor_comments
;
The following automatic conversions were performed:

'_refine_ls_weighting_scheme' value 'calc
w=1/[\s^2^(Fo^2^)+(0.0695P)^2^+0.0000P] where P=(Fo^2^+2Fc^2^)/3' was
changed to 'calc'. New tag '_refine_ls_weighting_details' was
created. The value of the new tag was set to
'w=1/[\s^2^(Fo^2^)+(0.0695P)^2^+0.0000P] where P=(Fo^2^+2Fc^2^)/3'.

Automatic conversion script
Id: cif_fix_values 3143 2015-03-26 13:38:13Z robertas 
;
_cod_original_cell_volume 5096.7(18)
_cod_database_code 4116320

loop_
_symmetry_equiv_pos_as_xyz
'x, y, z'
'-x, y+1/2, -z+1/2'
'-x, -y, -z'
'x, -y-1/2, z-1/2'

loop_
_atom_site_aniso_label
_atom_site_aniso_U_11
_atom_site_aniso_U_22
_atom_site_aniso_U_33
_atom_site_aniso_U_23
_atom_site_aniso_U_13
_atom_site_aniso_U_12
Cr1 0.0217(2) 0.0252(2) 0.0216(2) -0.0013(2) 0.00337(13) 0.00169(15)
N1 0.0253(9) 0.0265(10) 0.0244(9) -0.0030(8) 0.0033(8) 0.0006(8)
N2 0.0277(10) 0.0253(10) 0.0266(10) -0.0010(8) 0.0059(8) 0.0003(8)
N11 0.0253(9) 0.0267(10) 0.0272(10) -0.0041(8) 0.0072(8) -0.0014(8)
N12 0.0305(10) 0.0279(11) 0.0233(9) -0.0010(8) 0.0049(8) -0.0026(8)
C1 0.0268(11) 0.0227(11) 0.0224(11) 0.0000(9) 0.0053(9) 0.0031(9)
C2 0.0268(11) 0.0300(13) 0.0304(12) -0.0063(10) 0.0015(10) -0.0004(10)
C3 0.0245(11) 0.0265(12) 0.0356(13) -0.0027(10) 0.0037(10) 0.0003(9)
C4 0.0373(13) 0.0406(15) 0.0241(11) -0.0045(11) 0.0089(10) -0.0023(12)
C5 0.0346(14) 0.055(2) 0.0371(15) -0.0183(15) -0.0032(12) -0.0001(13)
C6 0.0306(14) 0.047(2) 0.059(2) -0.008(2) 0.0141(13) -0.0067(13)
C7 0.0381(13) 0.0382(15) 0.0307(13) -0.0008(11) 0.0130(11) 0.0001(12)
C11 0.0219(10) 0.0265(12) 0.0237(11) -0.0030(9) 0.0024(8) -0.0031(9)
C12 0.0266(11) 0.0255(12) 0.0378(13) -0.0050(11) 0.0017(10) 0.0002(10)
C13 0.0364(13) 0.0243(12) 0.0341(13) -0.0007(11) 0.0012(11) -0.0016(10)
C14 0.0378(14) 0.040(2) 0.0327(13) -0.0073(12) 0.0173(11) -0.0058(12)
C15 0.0360(15) 0.033(2) 0.063(2) -0.0141(14) 0.0103(14) 0.0043(12)
C16 0.083(3) 0.032(2) 0.047(2) 0.0081(14) 0.009(2) -0.004(2)
C17 0.051(2) 0.045(2) 0.0311(13) -0.0030(12) 0.0187(12) -0.0078(14)
C21 0.0360(14) 0.040(2) 0.044(2) -0.0030(13) 0.0101(12) 0.0135(12)
C22 0.0240(12) 0.046(2) 0.047(2) 0.0048(13) 0.0100(11) 0.0051(11)
C23 0.0286(13) 0.047(2) 0.0411(15) -0.0101(14) -0.0080(11) 0.0038(12)
C24 0.0383(14) 0.078(2) 0.0265(13) 0.0153(15) 0.0066(11) 0.019(2)
C25 0.0331(13) 0.037(2) 0.053(2) 0.0153(14) 0.0008(12) 0.0040(12)
Cr2 0.0215(2) 0.0218(2) 0.0299(2) 0.0011(2) 0.00392(14) 0.00132(15)
N101 0.0261(9) 0.0240(10) 0.0246(9) 0.0019(8) 0.0084(8) -0.0002(8)
N102 0.0236(9) 0.0229(10) 0.0246(9) 0.0009(8) 0.0061(7) 0.0001(8)
N111 0.0296(10) 0.0317(12) 0.0355(11) 0.0041(10) -0.0019(9) -0.0071(9)
N112 0.0320(11) 0.0226(10) 0.0439(12) -0.0003(9) 0.0031(9) 0.0027(9)
C101 0.0250(10) 0.0192(11) 0.0251(11) 0.0027(9) 0.0065(9) 0.0016(9)
C102 0.0232(11) 0.0264(12) 0.0347(12) 0.0019(10) 0.0087(9) -0.0017(9)
C103 0.0238(11) 0.0268(12) 0.0302(12) -0.0019(10) 0.0050(9) -0.0018(9)
C104 0.0388(13) 0.0383(14) 0.0275(12) 0.0018(11) 0.0141(10) 0.0013(12)
C105 0.0308(13) 0.052(2) 0.052(2) -0.003(2) 0.0172(13) -0.0104(13)
C106 0.0306(13) 0.051(2) 0.0368(14) -0.0107(14) 0.0041(11) -0.0029(13)
C107 0.0348(13) 0.0404(15) 0.0312(12) 0.0009(12) 0.0154(11) -0.0018(12)
C111 0.0248(11) 0.0251(12) 0.0313(12) -0.0001(10) -0.0003(9) -0.0031(9)
C112 0.0354(14) 0.0287(14) 0.050(2) 0.0106(13) -0.0122(12) -0.0084(11)
C113 0.0355(14) 0.0233(13) 0.055(2) 0.0001(12) -0.0071(13) -0.0007(11)
C114 0.040(2) 0.054(2) 0.040(2) 0.0022(14) 0.0089(13) -0.0157(14)
C115 0.061(2) 0.056(2) 0.069(2) 0.032(2) -0.011(2) -0.017(2)
C116 0.059(2) 0.028(2) 0.092(3) -0.003(2) 0.000(2) 0.0078(15)
C117 0.051(2) 0.042(2) 0.064(2) -0.007(2) 0.024(2) 0.0064(15)
C121 0.0297(13) 0.042(2) 0.050(2) -0.0042(14) -0.0058(12) 0.0006(12)
C122 0.0234(12) 0.053(2) 0.058(2) 0.014(2) 0.0087(12) 0.0052(13)
C123 0.044(2) 0.049(2) 0.053(2) -0.008(2) 0.0003(14) 0.0248(15)
C124 0.0310(14) 0.037(2) 0.078(2) 0.024(2) -0.0041(15) -0.0004(12)
C125 0.0335(14) 0.065(2) 0.0373(15) 0.015(2) 0.0043(12) 0.0116(14)
C201 0.046(2) 0.050(2) 0.0291(13) 0.0056(13) 0.0097(12) -0.0074(14)
C202 0.054(2) 0.043(2) 0.0316(13) 0.0027(13) 0.0124(13) 0.0030(14)
C203 0.055(2) 0.062(2) 0.0337(15) -0.0024(15) 0.0060(13) -0.018(2)
C204 0.049(2) 0.072(2) 0.048(2) 0.015(2) 0.0174(15) 0.012(2)
C205 0.084(2) 0.040(2) 0.038(2) 0.0032(14) 0.026(2) 0.005(2)
C401 0.086(10) 0.066(7) 0.077(8) -0.008(5) 0.054(7) 0.007(6)
C402 0.088(8) 0.097(10) 0.103(10) -0.070(8) 0.066(8) -0.053(7)
C403 0.060(7) 0.095(9) 0.027(3) -0.018(5) 0.012(3) -0.021(6)
C404 0.055(8) 0.094(8) 0.027(5) -0.013(4) 0.015(5) -0.044(6)
C405 0.041(5) 0.121(20) 0.040(5) -0.020(9) 0.022(4) -0.020(7)
C411 0.062(8) 0.059(7) 0.041(6) -0.019(5) 0.034(6) -0.027(6)
C412 0.065(8) 0.055(8) 0.069(10) -0.024(6) 0.009(6) 0.017(6)
C413 0.077(17) 0.041(8) 0.031(6) -0.010(5) 0.007(7) -0.035(7)
C414 0.048(6) 0.077(15) 0.035(5) -0.015(7) -0.002(4) -0.026(7)
C415 0.068(14) 0.061(7) 0.020(4) 0.003(4) -0.007(5) -0.014(6)
O501 0.085(3) 0.289(7) 0.087(3) -0.048(4) 0.001(2) 0.046(3)
C502 0.076(3) 0.135(5) 0.067(3) -0.006(3) 0.023(2) 0.017(3)
C503 0.103(4) 0.155(7) 0.075(4) 0.022(4) 0.013(3) -0.011(4)
C504 0.066(3) 0.134(5) 0.101(4) -0.017(4) 0.029(3) -0.006(3)
C505 0.077(3) 0.119(5) 0.075(3) -0.008(3) 0.007(3) 0.020(3)

loop_
_atom_site_label
_atom_site_type_symbol
_atom_site_fract_x
_atom_site_fract_y
_atom_site_fract_z
_atom_site_U_iso_or_equiv
_atom_site_thermal_displace_type
_atom_site_occupancy
_atom_site_calc_flag
_atom_site_refinement_flags
_atom_site_disorder_group
Cr1 Cr 0.064821(14) 0.57826(4) 0.37461(2) 0.02348(10) Uani 1 d . .
N1 N 0.15836(8) 0.6809(2) 0.49289(9) 0.0263(4) Uani 1 d . .
N2 N 0.18544(8) 0.6796(2) 0.40940(9) 0.0270(4) Uani 1 d . .
N11 N 0.10591(8) 0.2848(2) 0.34655(9) 0.0265(4) Uani 1 d . .
N12 N 0.07764(8) 0.2715(2) 0.42891(9) 0.0279(4) Uani 1 d . .
C1 C 0.14127(9) 0.6522(2) 0.42905(10) 0.0244(5) Uani 1 d . .
C2 C 0.21190(9) 0.7242(3) 0.51271(12) 0.0305(5) Uani 1 d . .
C3 C 0.22912(9) 0.7235(3) 0.45993(12) 0.0300(5) Uani 1 d . .
C4 C 0.12463(10) 0.6677(3) 0.53597(12) 0.0340(6) Uani 1 d . .
H4A H 0.1267(6) 0.7529(8) 0.5603(7) 0.058(10) Uiso 1 calc R .
H4B H 0.1372(5) 0.5902(13) 0.5649(6) 0.060(10) Uiso 1 calc R .
H4C H 0.0878(2) 0.6512(20) 0.51107(13) 0.035(7) Uiso 1 calc R .
C5 C 0.24056(11) 0.7616(4) 0.58109(14) 0.0451(7) Uani 1 d . .
H5A H 0.2422(8) 0.6804(7) 0.6079(2) 0.095(15) Uiso 1 calc R .
H5B H 0.2213(5) 0.8357(17) 0.5949(4) 0.076(12) Uiso 1 calc R .
H5C H 0.2766(3) 0.7925(23) 0.5843(2) 0.063(11) Uiso 1 calc R .
C6 C 0.28282(11) 0.7589(3) 0.4514(2) 0.0453(7) Uani 1 d . .
H6A H 0.2785(2) 0.8320(15) 0.4198(7) 0.054(10) Uiso 1 calc R .
H6B H 0.2978(4) 0.6768(6) 0.4373(9) 0.050(9) Uiso 1 calc R .
H6C H 0.3068(3) 0.7906(20) 0.4917(3) 0.063(11) Uiso 1 calc R .
C7 C 0.18713(11) 0.6651(3) 0.34312(12) 0.0350(6) Uani 1 d . .
H7A H 0.2078(6) 0.5832(11) 0.3396(2) 0.041(8) Uiso 1 calc R .
H7B H 0.2037(7) 0.7471(9) 0.3313(3) 0.064(11) Uiso 1 calc R .
H7C H 0.15096(12) 0.6555(20) 0.3149(2) 0.043(8) Uiso 1 calc R .
C11 C 0.08274(9) 0.3633(3) 0.38318(11) 0.0249(5) Uani 1 d . .
C12 C 0.11555(10) 0.1473(3) 0.36878(13) 0.0316(5) Uani 1 d . .
C13 C 0.09749(10) 0.1391(3) 0.42134(13) 0.0336(6) Uani 1 d . .
C14 C 0.11667(11) 0.3352(3) 0.28777(12) 0.0354(6) Uani 1 d . .
H14A H 0.0995(6) 0.2737(11) 0.2526(2) 0.043(8) Uiso 1 calc R .
H14B H 0.15501(11) 0.3361(18) 0.2940(3) 0.038(8) Uiso 1 calc R .
H14C H 0.1025(7) 0.4287(8) 0.2782(5) 0.063(11) Uiso 1 calc R .
C15 C 0.14283(11) 0.0416(3) 0.3385(2) 0.0449(7) Uani 1 d . .
H15A H 0.1792(3) 0.0718(11) 0.3427(9) 0.058(10) Uiso 1 calc R .
H15B H 0.1233(5) 0.0323(16) 0.2937(3) 0.050(9) Uiso 1 calc R .
H15C H 0.1437(7) -0.0475(6) 0.3596(6) 0.065(11) Uiso 1 calc R .
C16 C 0.0975(2) 0.0200(3) 0.4654(2) 0.0560(9) Uani 1 d . .
H16A H 0.0609(2) -0.0018(18) 0.4642(10) 0.093(15) Uiso 1 calc R .
H16B H 0.1178(9) 0.0456(11) 0.5085(3) 0.085(13) Uiso 1 calc R .
H16C H 0.1138(10) -0.0608(9) 0.4521(8) 0.098(16) Uiso 1 calc R .
C17 C 0.05151(12) 0.3055(3) 0.47801(13) 0.0409(7) Uani 1 d . .
H17A H 0.0742(4) 0.2756(20) 0.5194(2) 0.051(9) Uiso 1 calc R .
H17B H 0.0173(4) 0.2580(18) 0.4684(6) 0.061(10) Uiso 1 calc R .
H17C H 0.0459(8) 0.4053(4) 0.4786(7) 0.093(15) Uiso 1 calc R .
C21 C -0.00410(11) 0.7351(3) 0.37539(14) 0.0407(6) Uani 1 d . .
H21 H -0.00484(11) 0.7857(3) 0.41177(14) 0.062(11) Uiso 1 calc R .
C22 C -0.02703(10) 0.6037(3) 0.35787(14) 0.0389(6) Uani 1 d . .
H22 H -0.04565(10) 0.5509(3) 0.38055(14) 0.067(11) Uiso 1 calc R .
C23 C -0.01728(10) 0.5641(3) 0.29992(14) 0.0429(7) Uani 1 d . .
H23 H -0.02759(10) 0.4797(3) 0.27806(14) 0.053(10) Uiso 1 calc R .
C24 C 0.01081(11) 0.6747(4) 0.28078(13) 0.0484(8) Uani 1 d . .
H24 H 0.02121(11) 0.6786(4) 0.24329(13) 0.063(10) Uiso 1 calc R .
C25 C 0.02020(11) 0.7783(3) 0.32935(15) 0.0436(7) Uani 1 d . .
H25 H 0.03940(11) 0.8615(3) 0.33037(15) 0.070(12) Uiso 1 calc R .
Cr2 Cr 0.392133(15) 0.51409(4) 0.72800(2) 0.02515(10) Uani 1 d . .
N101 N 0.27338(8) 0.4113(2) 0.70167(9) 0.0247(4) Uani 1 d . .
N102 N 0.29489(7) 0.4103(2) 0.61394(9) 0.0239(4) Uani 1 d . .
N111 N 0.39211(8) 0.8003(2) 0.65658(10) 0.0348(5) Uani 1 d . .
N112 N 0.34605(8) 0.8177(2) 0.72270(11) 0.0346(5) Uani 1 d . .
C101 C 0.31516(9) 0.4392(2) 0.67783(11) 0.0233(4) Uani 1 d . .
C102 C 0.22783(9) 0.3685(3) 0.65377(12) 0.0281(5) Uani 1 d . .
C103 C 0.24112(9) 0.3678(3) 0.59818(12) 0.0276(5) Uani 1 d . .
C104 C 0.27636(11) 0.4189(3) 0.76976(12) 0.0339(6) Uani 1 d . .
H10A H 0.2668(7) 0.3292(6) 0.7837(3) 0.050(9) Uiso 1 calc R .
H10B H 0.2517(6) 0.4893(14) 0.7758(2) 0.051(9) Uiso 1 calc R .
H10C H 0.3125(2) 0.4430(19) 0.7946(2) 0.049(9) Uiso 1 calc R .
C105 C 0.17586(11) 0.3329(4) 0.66717(15) 0.0438(7) Uani 1 d . .
H10D H 0.1622(5) 0.4148(7) 0.6831(10) 0.076(13) Uiso 1 calc R .
H10E H 0.1821(2) 0.2595(16) 0.6989(8) 0.052(9) Uiso 1 calc R .
H10F H 0.1499(3) 0.3015(22) 0.6282(3) 0.068(11) Uiso 1 calc R .
C106 C 0.20892(11) 0.3285(3) 0.53172(13) 0.0408(7) Uani 1 d . .
H10G H 0.2263(5) 0.2517(17) 0.5169(4) 0.077(12) Uiso 1 calc R .
H10H H 0.2065(8) 0.4079(8) 0.5036(3) 0.073(12) Uiso 1 calc R .
H10I H 0.1732(3) 0.3006(24) 0.5317(2) 0.076(12) Uiso 1 calc R .
C107 C 0.32512(10) 0.4291(3) 0.56706(12) 0.0342(6) Uani 1 d . .
H10J H 0.3147(6) 0.5164(10) 0.5445(7) 0.068(11) Uiso 1 calc R .
H10K H 0.3172(6) 0.3527(11) 0.5368(6) 0.049(9) Uiso 1 calc R .
H10L H 0.36321(11) 0.4306(21) 0.5891(2) 0.039(8) Uiso 1 calc R .
C111 C 0.37650(9) 0.7250(3) 0.70060(12) 0.0289(5) Uani 1 d . .
C112 C 0.37149(11) 0.9375(3) 0.65130(15) 0.0432(7) Uani 1 d . .
C113 C 0.34261(11) 0.9480(3) 0.6930(2) 0.0423(7) Uani 1 d . .
C114 C 0.42686(11) 0.7443(4) 0.62019(14) 0.0452(7) Uani 1 d . .
H11A H 0.4603(4) 0.7959(16) 0.6310(8) 0.058(10) Uiso 1 calc R .
H11B H 0.4089(4) 0.7534(22) 0.57491(14) 0.088(13) Uiso 1 calc R .
H11C H 0.4342(7) 0.6468(7) 0.6307(8) 0.061(11) Uiso 1 calc R .
C115 C 0.3816(2) 1.0416(4) 0.6046(2) 0.0682(12) Uani 1 d . .
H11D H 0.3580(8) 1.0220(18) 0.5623(3) 0.074(12) Uiso 1 calc R .
H11E H 0.4186(3) 1.0348(21) 0.6042(10) 0.092(15) Uiso 1 calc R .
H11F H 0.3747(11) 1.1349(5) 0.6172(8) 0.151(24) Uiso 1 calc R .
C116 C 0.30978(15) 1.0665(3) 0.7065(2) 0.0646(11) Uani 1 d . .
H11G H 0.3218(7) 1.0886(17) 0.7516(3) 0.082(14) Uiso 1 calc R .
H11H H 0.2723(2) 1.0397(9) 0.6946(11) 0.078(13) Uiso 1 calc R .
H11I H 0.3140(7) 1.1476(8) 0.6821(9) 0.069(12) Uiso 1 calc R .
C117 C 0.31895(13) 0.7839(4) 0.7705(2) 0.0509(8) Uani 1 d . .
H11J H 0.2808(2) 0.7735(26) 0.7499(2) 0.074(12) Uiso 1 calc R .
H11K H 0.3248(8) 0.8583(13) 0.8017(7) 0.092(14) Uiso 1 calc R .
H11L H 0.3332(7) 0.6975(14) 0.7916(8) 0.068(11) Uiso 1 calc R .
C121 C 0.47090(11) 0.5279(3) 0.81096(15) 0.0444(7) Uani 1 d . .
H121 H 0.48202(11) 0.6138(3) 0.83107(15) 0.074(12) Uiso 1 calc R .
C122 C 0.48415(11) 0.4771(3) 0.7576(2) 0.0457(7) Uani 1 d . .
H122 H 0.50605(11) 0.5218(3) 0.7364(2) 0.045(9) Uiso 1 calc R .
C123 C 0.45883(12) 0.3471(4) 0.7414(2) 0.0517(8) Uani 1 d . .
H123 H 0.46086(12) 0.2893(4) 0.7076(2) 0.066(11) Uiso 1 calc R .
C124 C 0.42944(11) 0.3192(3) 0.7857(2) 0.0528(9) Uani 1 d . .
H124 H 0.40795(11) 0.2406(3) 0.7856(2) 0.091(14) Uiso 1 calc R .
C125 C 0.43841(11) 0.4303(4) 0.82954(14) 0.0467(7) Uani 1 d . .
H125 H 0.42505(11) 0.4377(4) 0.86478(14) 0.077(13) Uiso 1 calc R .
C201 C 0.26544(12) 0.2018(3) 0.90079(13) 0.0422(7) Uani 1 d . .
H201 H 0.22988(12) 0.1716(3) 0.89308(13) 0.062(11) Uiso 1 calc R .
C202 C 0.28615(13) 0.3304(3) 0.92723(13) 0.0432(7) Uani 1 d . .
H202 H 0.26689(13) 0.4007(3) 0.94067(13) 0.066(11) Uiso 1 calc R .
C203 C 0.34027(13) 0.3360(4) 0.93017(14) 0.0515(8) Uani 1 d . .
H203 H 0.36367(13) 0.4109(4) 0.94552(14) 0.085(14) Uiso 1 calc R .
C204 C 0.35350(14) 0.2101(4) 0.9062(2) 0.0555(9) Uani 1 d . .
H204 H 0.38740(14) 0.1855(4) 0.9028(2) 0.080(13) Uiso 1 calc R .
C205 C 0.3069(2) 0.1266(4) 0.88792(14) 0.0522(8) Uani 1 d . .
H205 H 0.3043(2) 0.0367(4) 0.87031(14) 0.070(12) Uiso 1 calc R .
C401 C 0.1040(6) 0.9588(10) 0.6459(6) 0.070(5) Uani 0.61(3) d PG 1
H401 H 0.0910(6) 1.0464(10) 0.6293(6) 0.131(48) Uiso 0.69(14) calc PR 1
C402 C 0.1577(5) 0.9214(12) 0.6702(6) 0.088(6) Uani 0.68(3) d PG 1
H402 H 0.1873(8) 0.9794(18) 0.6729(9) 0.089(43) Uiso 0.55(13) calc PR 1
C403 C 0.1599(4) 0.7830(15) 0.6899(3) 0.061(4) Uani 0.56(3) d PG 1
H403 H 0.1911(6) 0.7312(24) 0.7081(5) 0.139(42) Uiso 0.82(13) calc PR 1
C404 C 0.1075(5) 0.7348(10) 0.6777(4) 0.058(5) Uani 0.54(3) d PG 1
H404 H 0.0972(9) 0.6448(13) 0.6863(8) 0.080(36) Uiso 0.57(11) calc PR 1
C405 C 0.0729(3) 0.8435(14) 0.6505(4) 0.065(8) Uani 0.57(4) d PG 1
H405 H 0.0353(4) 0.8396(22) 0.6376(6) 0.159(61) Uiso 0.67(15) calc PR 1
C411 C 0.0696(6) 0.7739(11) 0.6516(7) 0.050(4) Uani 0.44(3) d PG 2
H411 H 0.0409(6) 0.7116(11) 0.6470(7) 0.027(32) Uiso 0.34(9) calc PR 2
C412 C 0.0666(4) 0.9064(10) 0.6232(9) 0.066(5) Uani 0.44(3) d PG 2
H412 H 0.0356(7) 0.9480(18) 0.5963(13) 0.026(40) Uiso 0.27(9) calc PR 2
C413 C 0.1183(6) 0.9655(12) 0.6422(6) 0.051(7) Uani 0.35(3) d PG 2
H413 H 0.1278(10) 1.0534(18) 0.6301(8) 0.021(76) Uiso 0.13(9) calc PR 2
C414 C 0.1532(4) 0.8695(17) 0.6824(5) 0.056(6) Uani 0.44(3) d PG 2
H414 H 0.1900(6) 0.8823(26) 0.7019(8) 2.000(1354) Uiso 1.00(52) calc R 2
C415 C 0.1231(7) 0.7511(10) 0.6882(5) 0.054(6) Uani 0.45(3) d PG 2
H415 H 0.1363(10) 0.6710(15) 0.7123(7) 0.048(39) Uiso 0.38(10) calc PR 2
O501 O 0.4910(2) 0.3768(6) 0.6029(2) 0.159(2) Uani 1 d . .
C502 C 0.4680(2) 0.1700(7) 1.0458(2) 0.092(2) Uani 1 d . .
H50A H 0.4400(2) 0.2370(7) 1.0470(2) 0.258(43) Uiso 1 calc R .
H50B H 0.4513(2) 0.0929(7) 1.0177(2) 0.284(52) Uiso 1 calc R .
C503 C 0.4914(2) 0.7614(8) 0.9792(3) 0.114(2) Uani 1 d . .
H50C H 0.4950(2) 0.7918(8) 1.0229(3) 0.138(22) Uiso 1 calc R .
H50D H 0.4951(2) 0.6598(8) 0.9789(3) 0.109(21) Uiso 1 calc R .
C504 C 0.4369(2) 0.8078(7) 0.9335(3) 0.099(2) Uani 1 d . .
H50E H 0.4153(2) 0.7274(7) 0.9136(3) 0.125(21) Uiso 1 calc R .
H50F H 0.4166(2) 0.8636(7) 0.9558(3) 0.151(24) Uiso 1 calc R .
C505 C 0.4535(2) 0.8943(7) 0.8847(2) 0.094(2) Uani 1 d . .
H50G H 0.4347(2) 0.8626(7) 0.8415(2) 0.088(14) Uiso 1 calc R .
H50H H 0.4449(2) 0.9927(7) 0.8885(2) 0.199(35) Uiso 1 calc R .

loop_
_atom_type_symbol
_atom_type_description
_atom_type_scat_dispersion_real
_atom_type_scat_dispersion_imag
_atom_type_scat_source
C C 0.0033 0.0016 'International Tables Vol C Tables 4.2.6.8 and 6.1.1.4'
H H 0.0000 0.0000 'International Tables Vol C Tables 4.2.6.8 and 6.1.1.4'
N N 0.0061 0.0033 'International Tables Vol C Tables 4.2.6.8 and 6.1.1.4'
O O 0.0106 0.0060 'International Tables Vol C Tables 4.2.6.8 and 6.1.1.4'
Cr Cr 0.3209 0.6236 'International Tables Vol C Tables 4.2.6.8 and 6.1.1.4'

loop_
_geom_angle_atom_site_label_1
_geom_angle_atom_site_label_2
_geom_angle_atom_site_label_3
_geom_angle
_geom_angle_site_symmetry_1
_geom_angle_site_symmetry_3
C11 Cr1 C1 97.42(9) . .
C11 Cr1 C23 98.18(10) . .
C1 Cr1 C23 161.86(11) . .
C11 Cr1 C25 156.88(10) . .
C1 Cr1 C25 103.64(10) . .
C23 Cr1 C25 59.60(11) . .
C11 Cr1 C24 122.00(11) . .
C1 Cr1 C24 126.29(11) . .
C23 Cr1 C24 35.93(11) . .
C25 Cr1 C24 35.84(11) . .
C11 Cr1 C22 107.90(10) . .
C1 Cr1 C22 143.83(10) . .
C23 Cr1 C22 35.79(10) . .
C25 Cr1 C22 58.66(11) . .
C24 Cr1 C22 59.24(10) . .
C11 Cr1 C21 140.85(10) . .
C1 Cr1 C21 112.14(10) . .
C23 Cr1 C21 59.00(11) . .
C25 Cr1 C21 35.03(10) . .
C24 Cr1 C21 58.90(11) . .
C22 Cr1 C21 34.83(10) . .
C1 N1 C2 112.0(2) . .
C1 N1 C4 124.2(2) . .
C2 N1 C4 123.8(2) . .
C1 N2 C3 111.9(2) . .
C1 N2 C7 124.3(2) . .
C3 N2 C7 123.7(2) . .
C11 N11 C12 112.3(2) . .
C11 N11 C14 124.3(2) . .
C12 N11 C14 123.3(2) . .
C11 N12 C13 112.2(2) . .
C11 N12 C17 124.0(2) . .
C13 N12 C17 123.7(2) . .
N1 C1 N2 103.4(2) . .
N1 C1 Cr1 127.8(2) . .
N2 C1 Cr1 128.8(2) . .
C3 C2 N1 106.5(2) . .
C3 C2 C5 131.0(2) . .
N1 C2 C5 122.5(2) . .
C2 C3 N2 106.2(2) . .
C2 C3 C6 131.0(2) . .
N2 C3 C6 122.7(2) . .
N11 C11 N12 103.4(2) . .
N11 C11 Cr1 127.7(2) . .
N12 C11 Cr1 128.8(2) . .
C13 C12 N11 106.0(2) . .
C13 C12 C15 131.2(3) . .
N11 C12 C15 122.8(3) . .
C12 C13 N12 106.2(2) . .
C12 C13 C16 130.7(3) . .
N12 C13 C16 123.1(3) . .
C22 C21 C25 108.4(3) . .
C22 C21 Cr1 71.8(2) . .
C25 C21 Cr1 71.1(2) . .
C21 C22 C23 108.2(3) . .
C21 C22 Cr1 73.37(15) . .
C23 C22 Cr1 70.52(14) . .
C22 C23 C24 108.0(3) . .
C22 C23 Cr1 73.69(15) . .
C24 C23 Cr1 73.2(2) . .
C23 C24 C25 106.9(3) . .
C23 C24 Cr1 70.9(2) . .
C25 C24 Cr1 71.9(2) . .
C21 C25 C24 108.5(3) . .
C21 C25 Cr1 73.9(2) . .
C24 C25 Cr1 72.3(2) . .
C101 Cr2 C111 95.91(9) . .
C101 Cr2 C124 101.15(10) . .
C111 Cr2 C124 161.07(11) . .
C101 Cr2 C121 156.63(10) . .
C111 Cr2 C121 102.76(10) . .
C124 Cr2 C121 58.74(11) . .
C101 Cr2 C123 113.20(11) . .
C111 Cr2 C123 140.46(12) . .
C124 Cr2 C123 35.99(12) . .
C121 Cr2 C123 58.68(11) . .
C101 Cr2 C122 147.13(11) . .
C111 Cr2 C122 108.83(11) . .
C124 Cr2 C122 59.19(11) . .
C121 Cr2 C122 35.19(11) . .
C123 Cr2 C122 35.28(12) . .
C101 Cr2 C125 121.63(10) . .
C111 Cr2 C125 126.92(11) . .
C124 Cr2 C125 35.26(12) . .
C121 Cr2 C125 35.03(11) . .
C123 Cr2 C125 58.97(12) . .
C122 Cr2 C125 58.65(11) . .
C101 N101 C102 111.6(2) . .
C101 N101 C104 124.5(2) . .
C102 N101 C104 123.8(2) . .
C101 N102 C103 111.6(2) . .
C101 N102 C107 124.1(2) . .
C103 N102 C107 124.2(2) . .
C111 N111 C112 111.5(2) . .
C111 N111 C114 123.4(2) . .
C112 N111 C114 125.1(3) . .
C111 N112 C113 112.3(2) . .
C111 N112 C117 124.1(2) . .
C113 N112 C117 123.6(2) . .
N101 C101 N102 103.9(2) . .
N101 C101 Cr2 127.6(2) . .
N102 C101 Cr2 128.5(2) . .
C103 C102 N101 106.9(2) . .
C103 C102 C105 130.8(2) . .
N101 C102 C105 122.3(2) . .
C102 C103 N102 106.1(2) . .
C102 C103 C106 130.8(2) . .
N102 C103 C106 123.1(2) . .
N111 C111 N112 103.4(2) . .
N111 C111 Cr2 129.5(2) . .
N112 C111 Cr2 127.1(2) . .
C113 C112 N111 106.8(2) . .
C113 C112 C115 130.9(3) . .
N111 C112 C115 122.3(3) . .
C112 C113 N112 106.0(2) . .
C112 C113 C116 130.8(3) . .
N112 C113 C116 123.1(3) . .
C125 C121 C122 109.2(3) . .
C125 C121 Cr2 73.5(2) . .
C122 C121 Cr2 72.7(2) . .
C121 C122 C123 107.9(3) . .
C121 C122 Cr2 72.1(2) . .
C123 C122 Cr2 72.2(2) . .
C122 C123 C124 107.5(3) . .
C122 C123 Cr2 72.5(2) . .
C124 C123 Cr2 71.5(2) . .
C125 C124 C123 107.9(3) . .
C125 C124 Cr2 73.7(2) . .
C123 C124 Cr2 72.5(2) . .
C121 C125 C124 107.5(3) . .
C121 C125 Cr2 71.4(2) . .
C124 C125 Cr2 71.0(2) . .
C205 C201 C202 108.1(3) . .
C203 C202 C201 108.4(3) . .
C202 C203 C204 107.9(3) . .
C203 C204 C205 108.0(3) . .
C201 C205 C204 107.7(3) . .
C402 C401 C405 108.0 . .
C401 C402 C403 108.0 . .
C402 C403 C404 108.0 . .
C403 C404 C405 108.0 . .
C401 C405 C404 108.0 . .
C415 C411 C412 108.0 . .
C411 C412 C413 108.0 . .
C414 C413 C412 108.0 . .
C413 C414 C415 108.0 . .
C411 C415 C414 108.0 . .
C502 O501 C505 112.8(4) 4_565 2_646
O501 C502 C503 109.4(5) 4_566 3_667
C502 C503 C504 104.7(5) 3_667 .
C505 C504 C503 102.5(4) . .
O501 C505 C504 106.8(4) 2_656 .

loop_
_geom_bond_atom_site_label_1
_geom_bond_atom_site_label_2
_geom_bond_distance
_geom_bond_site_symmetry_2
Cr1 C11 2.091(2) .
Cr1 C1 2.103(2) .
Cr1 C23 2.265(3) .
Cr1 C25 2.290(3) .
Cr1 C24 2.296(3) .
Cr1 C22 2.306(2) .
Cr1 C21 2.326(3) .
N1 C1 1.354(3) .
N1 C2 1.385(3) .
N1 C4 1.459(3) .
N2 C1 1.356(3) .
N2 C3 1.388(3) .
N2 C7 1.459(3) .
N11 C11 1.351(3) .
N11 C12 1.390(3) .
N11 C14 1.464(3) .
N12 C11 1.357(3) .
N12 C13 1.386(3) .
N12 C17 1.456(3) .
C2 C3 1.346(3) .
C2 C5 1.495(3) .
C3 C6 1.491(3) .
C12 C13 1.356(4) .
C12 C15 1.486(4) .
C13 C16 1.482(4) .
C21 C22 1.386(4) .
C21 C25 1.389(4) .
C22 C23 1.405(4) .
C23 C24 1.407(5) .
C24 C25 1.411(4) .
Cr2 C101 2.092(2) .
Cr2 C111 2.096(3) .
Cr2 C124 2.285(3) .
Cr2 C121 2.292(3) .
Cr2 C123 2.297(3) .
Cr2 C122 2.301(3) .
Cr2 C125 2.319(3) .
N101 C101 1.353(3) .
N101 C102 1.384(3) .
N101 C104 1.460(3) .
N102 C101 1.359(3) .
N102 C103 1.390(3) .
N102 C107 1.465(3) .
N111 C111 1.347(3) .
N111 C112 1.400(4) .
N111 C114 1.460(4) .
N112 C111 1.359(3) .
N112 C113 1.386(3) .
N112 C117 1.449(4) .
C102 C103 1.349(3) .
C102 C105 1.494(3) .
C103 C106 1.486(3) .
C112 C113 1.336(5) .
C112 C115 1.494(4) .
C113 C116 1.490(4) .
C121 C125 1.388(4) .
C121 C122 1.388(4) .
C122 C123 1.393(5) .
C123 C124 1.415(5) .
C124 C125 1.395(5) .
C201 C205 1.383(4) .
C201 C202 1.388(4) .
C202 C203 1.382(4) .
C203 C204 1.388(5) .
C204 C205 1.398(5) .
C401 C402 1.379(6) .
C401 C405 1.379(6) .
C402 C403 1.379(6) .
C403 C404 1.379(6) .
C404 C405 1.379(6) .
C411 C415 1.394(8) .
C411 C412 1.394(8) .
C412 C413 1.395(8) .
C413 C414 1.394(8) .
C414 C415 1.394(8) .
O501 C502 1.287(6) 4_565
O501 C505 1.388(6) 2_646
C502 O501 1.287(5) 4_566
C502 C503 1.467(7) 3_667
C503 C502 1.467(7) 3_667
C503 C504 1.530(7) .
C504 C505 1.500(7) .
C505 O501 1.388(6) 2_656
